data_2239805
loop_
_publ_author_name
'Awad, Riad'
'Mallah, Eyad'
'Abu Dayyih, Wael'
'Sweidan, Kamal'
'Steimann, Manfred'

_publ_section_title
;
 Bis(methylsulfonyl)methane
;
_journal_issue 8
_journal_name_full 'Acta Crystallographica Section E'
_journal_page_first o877
_journal_paper_doi 10.1107/S1600536814016201
_journal_volume 70
_journal_year 2014
_chemical_formula_iupac 'C3 H8 O4 S2'
_chemical_formula_moiety 'C3 H8 O4 S2'
_chemical_formula_sum 'C3 H8 O4 S2'
_chemical_formula_weight 172.21
_chemical_name_systematic
;
Bis(methylsulfonyl)methane
;
_space_group_IT_number 14
_symmetry_cell_setting monoclinic
_symmetry_space_group_name_Hall '-P 2yn'
_symmetry_space_group_name_H-M 'P 1 21/n 1'
_atom_sites_solution_hydrogens geom
_atom_sites_solution_primary direct
_atom_sites_solution_secondary difmap
_audit_creation_method SHELXL-97
_cell_angle_alpha 90.00
_cell_angle_beta 96.77(3)
_cell_angle_gamma 90.00
_cell_formula_units_Z 4
_cell_length_a 11.0496(18)
_cell_length_b 5.793(3)
_cell_length_c 11.0496(6)
_cell_measurement_reflns_used 25
_cell_measurement_temperature 173(2)
_cell_measurement_theta_max 16.21
_cell_measurement_theta_min 5.69
_cell_volume 702.4(4)
_computing_cell_refinement 'X-AREA (Stoe & Cie, 2008)'
_computing_data_collection 'IPDS (Stoe & Cie, 2008)'
_computing_data_reduction 'IPDS (Stoe & Cie, 2008)'
_computing_molecular_graphics 'SHELXTL (Sheldrick, 2008)'
_computing_publication_material 'SHELXTL (Sheldrick, 2008)'
_computing_structure_refinement 'SHELXTL (Sheldrick, 2008)'
_computing_structure_solution 'SHELXTL (Sheldrick, 2008)'
_diffrn_ambient_temperature 173(2)
_diffrn_measured_fraction_theta_full 0.999
_diffrn_measured_fraction_theta_max 0.999
_diffrn_measurement_device_type 'Stoe IPDS'
_diffrn_measurement_method '\phi scans'
_diffrn_radiation_monochromator graphite
_diffrn_radiation_source 'fine-focus sealed tube'
_diffrn_radiation_type MoK\a
_diffrn_radiation_wavelength 0.71073
_diffrn_reflns_av_R_equivalents 0.0737
_diffrn_reflns_av_sigmaI/netI 0.0381
_diffrn_reflns_limit_h_max 13
_diffrn_reflns_limit_h_min -13
_diffrn_reflns_limit_k_max 7
_diffrn_reflns_limit_k_min -6
_diffrn_reflns_limit_l_max 13
_diffrn_reflns_limit_l_min -13
_diffrn_reflns_number 9692
_diffrn_reflns_theta_full 26.33
_diffrn_reflns_theta_max 26.33
_diffrn_reflns_theta_min 3.71
_diffrn_standards_decay_% 1.0
_exptl_absorpt_coefficient_mu 0.703
_exptl_absorpt_correction_type none
_exptl_crystal_colour colourless
_exptl_crystal_density_diffrn 1.629
_exptl_crystal_density_method 'not measured'
_exptl_crystal_description needle
_exptl_crystal_F_000 360
_exptl_crystal_size_max 0.25
_exptl_crystal_size_mid 0.05
_exptl_crystal_size_min 0.05
_refine_diff_density_max 0.419
_refine_diff_density_min -0.284
_refine_ls_extinction_coef 0.0073(18)
_refine_ls_extinction_expression Fc^*^=kFc[1+0.001xFc^2^\l^3^/sin(2\q)]^-1/4^
_refine_ls_extinction_method 'SHELXTL (Sheldrick, 2008)'
_refine_ls_goodness_of_fit_ref 1.104
_refine_ls_hydrogen_treatment refall
_refine_ls_matrix_type full
_refine_ls_number_parameters 115
_refine_ls_number_reflns 1441
_refine_ls_number_restraints 0
_refine_ls_restrained_S_all 1.104
_refine_ls_R_factor_all 0.0376
_refine_ls_R_factor_gt 0.0311
_refine_ls_shift/su_max 0.001
_refine_ls_shift/su_mean 0.000
_refine_ls_structure_factor_coef Fsqd
_refine_ls_weighting_details 'calc w=1/[\s^2^(Fo^2^)+(0.0285P)^2^+0.4290P] where P=(Fo^2^+2Fc^2^)/3'
_refine_ls_weighting_scheme calc
_refine_ls_wR_factor_gt 0.0700
_refine_ls_wR_factor_ref 0.0729
_reflns_number_gt 1274
_reflns_number_total 1441
_reflns_threshold_expression I>2sigma(I)
_cod_data_source_file cv5464sup1.cif
_cod_data_source_block I
_cod_original_cell_volume 702.3(3)
_cod_original_sg_symbol_H-M 'P 21/n'
_cod_database_code 2239805
_cod_database_fobs_code 2239805

loop_
_symmetry_equiv_pos_as_xyz
'x, y, z'
'-x+1/2, y+1/2, -z+1/2'
'-x, -y, -z'
'x-1/2, -y-1/2, z-1/2'

loop_
_atom_site_type_symbol
_atom_site_label
_atom_site_fract_x
_atom_site_fract_y
_atom_site_fract_z
_atom_site_U_iso_or_equiv
_atom_site_adp_type
_atom_site_calc_flag
_atom_site_occupancy
_atom_site_symmetry_multiplicity
S S1 0.16353(4) 1.01190(7) 0.35533(4) 0.01773(15) Uani d 1 1
S S2 -0.07227(4) 1.00358(8) 0.18190(4) 0.02323(16) Uani d 1 1
C C1 0.11691(19) 1.2396(3) 0.44401(18) 0.0233(4) Uani d 1 1
H H1A 0.033(2) 1.226(4) 0.448(2) 0.034(6) Uiso d 1 1
H H1B 0.137(2) 1.376(4) 0.409(2) 0.030(6) Uiso d 1 1
H H1C 0.160(2) 1.220(4) 0.524(2) 0.037(6) Uiso d 1 1
C C2 -0.0862(2) 0.7028(4) 0.1665(2) 0.0349(5) Uani d 1 1
H H2A -0.052(2) 0.634(5) 0.239(2) 0.041(7) Uiso d 1 1
H H2B -0.046(3) 0.657(5) 0.099(3) 0.048(7) Uiso d 1 1
H H2C -0.166(3) 0.673(5) 0.158(2) 0.049(8) Uiso d 1 1
C C3 0.08763(16) 1.0559(3) 0.20496(16) 0.0210(4) Uani d 1 1
H H3A 0.127(2) 0.955(4) 0.153(2) 0.028(6) Uiso d 1 1
H H3B 0.103(2) 1.214(4) 0.1858(19) 0.027(6) Uiso d 1 1
O O4 0.12487(12) 0.7950(2) 0.40149(12) 0.0254(3) Uani d 1 1
O O5 -0.12516(12) 1.0780(3) 0.28823(13) 0.0325(4) Uani d 1 1
O O6 0.29086(11) 1.0408(2) 0.34274(12) 0.0248(3) Uani d 1 1
O O7 -0.11405(14) 1.1120(3) 0.06711(13) 0.0360(4) Uani d 1 1

loop_
_atom_site_aniso_label
_atom_site_aniso_U_11
_atom_site_aniso_U_22
_atom_site_aniso_U_33
_atom_site_aniso_U_12
_atom_site_aniso_U_13
_atom_site_aniso_U_23
S1 0.0156(2) 0.0170(2) 0.0206(2) 0.00100(16) 0.00237(15) 0.00051(16)
S2 0.0151(2) 0.0293(3) 0.0248(3) 0.00225(17) 0.00043(17) -0.00117(18)
C1 0.0216(9) 0.0220(9) 0.0267(9) 0.0008(7) 0.0044(7) -0.0055(8)
C2 0.0240(11) 0.0325(12) 0.0479(14) -0.0070(9) 0.0031(10) -0.0062(10)
C3 0.0170(8) 0.0243(9) 0.0218(9) -0.0013(7) 0.0024(7) 0.0023(7)
O4 0.0295(7) 0.0196(6) 0.0273(7) -0.0003(5) 0.0047(5) 0.0038(5)
O5 0.0189(7) 0.0465(9) 0.0327(8) 0.0046(6) 0.0053(5) -0.0066(7)
O6 0.0145(6) 0.0274(7) 0.0325(7) 0.0017(5) 0.0019(5) -0.0021(6)
O7 0.0273(7) 0.0492(10) 0.0292(7) 0.0091(7) -0.0061(6) 0.0039(7)

loop_
_atom_type_symbol
_atom_type_description
_atom_type_scat_dispersion_real
_atom_type_scat_dispersion_imag
_atom_type_scat_source
C C 0.0033 0.0016 'International Tables Vol C Tables 4.2.6.8 and 6.1.1.4'
S S 0.1246 0.1234 'International Tables Vol C Tables 4.2.6.8 and 6.1.1.4'
O O 0.0106 0.0060 'International Tables Vol C Tables 4.2.6.8 and 6.1.1.4'
H H 0.0000 0.0000 'International Tables Vol C Tables 4.2.6.8 and 6.1.1.4'

loop_
_geom_angle_atom_site_label_1
_geom_angle_atom_site_label_2
_geom_angle_atom_site_label_3
_geom_angle
O6 S1 O4 118.02(8)
O6 S1 C1 108.72(9)
O4 S1 C1 109.82(10)
O6 S1 C3 104.48(8)
O4 S1 C3 109.10(8)
C1 S1 C3 105.96(10)
O5 S2 O7 117.99(9)
O5 S2 C2 109.70(11)
O7 S2 C2 109.39(11)
O5 S2 C3 108.90(9)
O7 S2 C3 105.13(9)
C2 S2 C3 104.87(10)
S2 C3 S1 117.20(10)

loop_
_geom_bond_atom_site_label_1
_geom_bond_atom_site_label_2
_geom_bond_distance
S1 O6 1.4398(13)
S1 O4 1.4397(14)
S1 C1 1.7563(19)
S1 C3 1.7889(18)
S2 O5 1.4386(14)
S2 O7 1.4416(15)
S2 C2 1.756(2)
S2 C3 1.7811(19)

loop_
_geom_hbond_atom_site_label_D
_geom_hbond_atom_site_label_H
_geom_hbond_atom_site_label_A
_geom_hbond_site_symmetry_A
_geom_hbond_distance_DH
_geom_hbond_distance_HA
_geom_hbond_distance_DA
_geom_hbond_angle_DHA
C1 H1A O4 3_576 0.94(2) 2.55(2) 3.342(3) 142.3(18)
C1 H1B O4 1_565 0.92(2) 2.43(2) 3.254(3) 149.1(19)
C2 H2C O5 2_445 0.89(3) 2.51(3) 3.365(3) 160.3(19)
C3 H3A O6 2_545 0.96(2) 2.56(2) 3.339(3) 138.1(18)
C3 H3A O7 3_575 0.96(2) 2.45(2) 3.206(3) 135.5(18)
C3 H3B O6 2_555 0.96(2) 2.27(2) 3.184(3) 159.2(19)
